data_7030162
loop_
_publ_author_name
'Biswas, Apurba'
'Drew, Michael G. B.'
'Diaz, Carmen'
'Bauz\'a, Antonio'
'Frontera, Antonio'
'Ghosh, Ashutosh'

_publ_section_title
;
 Cis-trans isomerism in diphenoxido bridged dicopper complexes: role of
 crystallized water to stabilize the cis isomer, variation in magnetic
 properties and conversion of both into a trinuclear species.
;
_journal_issue 39
_journal_name_full 'Dalton transactions (Cambridge, England : 2003)'
_journal_page_first 12200
_journal_page_last 12212
_journal_paper_doi 10.1039/c2dt31277h
_journal_volume 41
_journal_year 2012
_chemical_formula_sum 'C22 H36 Cl2 Cu2 N4 O3'
_chemical_formula_weight 602.52
_chemical_name_systematic
;
?
;
_space_group_IT_number 15
_symmetry_cell_setting monoclinic
_symmetry_space_group_name_Hall '-C 2yc'
_symmetry_space_group_name_H-M 'C 1 2/c 1'
_atom_sites_solution_hydrogens geom
_atom_sites_solution_primary direct
_atom_sites_solution_secondary difmap
_audit_creation_method SHELXL-97
_cell_angle_alpha 90.00
_cell_angle_beta 130.06(4)
_cell_angle_gamma 90.00
_cell_formula_units_Z 4
_cell_length_a 25.359(6)
_cell_length_b 7.7866(12)
_cell_length_c 17.511(5)
_cell_measurement_reflns_used 7249
_cell_measurement_temperature 150(2)
_cell_measurement_theta_max 30.00
_cell_measurement_theta_min 2.82
_cell_volume 2646.4(19)
_computing_cell_refinement 'Crysalis, Oxford Diffraction'
_computing_data_collection 'Crysalis, Oxford Diffraction'
_computing_data_reduction 'Crysalis, Oxford Diffraction'
_computing_molecular_graphics PLATON(Spek,2004)
_computing_structure_refinement 'SHELXL-97 (Sheldrick, 1997)'
_computing_structure_solution 'SHELXS-97 (Sheldrick, 1997)'
_diffrn_ambient_temperature 150(2)
_diffrn_measured_fraction_theta_full 0.941
_diffrn_measured_fraction_theta_max 0.941
_diffrn_measurement_device 'Oxford Diffaction X-Calibur System'
_diffrn_measurement_method '321 frames, counting time 10 s.'
_diffrn_radiation_monochromator graphite
_diffrn_radiation_source 'fine-focus sealed tube'
_diffrn_radiation_type MoK\a
_diffrn_radiation_wavelength 0.71073
_diffrn_reflns_av_R_equivalents 0.0781
_diffrn_reflns_av_sigmaI/netI 0.1375
_diffrn_reflns_limit_h_max 35
_diffrn_reflns_limit_h_min -29
_diffrn_reflns_limit_k_max 10
_diffrn_reflns_limit_k_min -10
_diffrn_reflns_limit_l_max 24
_diffrn_reflns_limit_l_min -24
_diffrn_reflns_number 7249
_diffrn_reflns_theta_full 30.00
_diffrn_reflns_theta_max 30.00
_diffrn_reflns_theta_min 2.82
_diffrn_standards_decay_% n/a
_diffrn_standards_interval_count n/a
_diffrn_standards_interval_time n/a
_diffrn_standards_number n/a
_exptl_absorpt_coefficient_mu 1.839
_exptl_absorpt_correction_T_max 1.000
_exptl_absorpt_correction_T_min 0.871
_exptl_absorpt_correction_type empirical
_exptl_absorpt_process_details 'ABSPACK, Oxford Diffraction Ltd'
_exptl_crystal_colour green
_exptl_crystal_density_diffrn 1.512
_exptl_crystal_density_method 'not measured'
_exptl_crystal_description rectangle
_exptl_crystal_F_000 1248
_exptl_crystal_size_max 0.28
_exptl_crystal_size_mid 0.05
_exptl_crystal_size_min 0.05
_refine_diff_density_max 0.952
_refine_diff_density_min -0.711
_refine_diff_density_rms 0.120
_refine_ls_extinction_method none
_refine_ls_goodness_of_fit_ref 1.002
_refine_ls_hydrogen_treatment mixed
_refine_ls_matrix_type full
_refine_ls_number_parameters 155
_refine_ls_number_reflns 3626
_refine_ls_number_restraints 0
_refine_ls_restrained_S_all 1.002
_refine_ls_R_factor_all 0.1224
_refine_ls_R_factor_gt 0.0659
_refine_ls_shift/su_max 0.000
_refine_ls_shift/su_mean 0.000
_refine_ls_structure_factor_coef Fsqd
_refine_ls_weighting_details
;
_refine_ls_weighting_details
w=1/[\s^2^(Fo^2^)+(0.0251P)^2^+0.0000P] where P=(Fo^2^+2Fc^2^)/3
;
_refine_ls_weighting_scheme calc
_refine_ls_wR_factor_gt 0.1121
_refine_ls_wR_factor_ref 0.1359
_reflns_number_gt 2136
_reflns_number_total 3626
_reflns_threshold_expression >2sigma(I)
_cod_data_source_file c2dt31277h.txt
_cod_data_source_block 2
_cod_original_cell_volume 2646.7(11)
_cod_original_sg_symbol_H-M C2/c
_cod_database_code 7030162

loop_
_symmetry_equiv_pos_as_xyz
'x, y, z'
'-x, y, -z+1/2'
'x+1/2, y+1/2, z'
'-x+1/2, y+1/2, -z+1/2'
'-x, -y, -z'
'x, -y, z-1/2'
'-x+1/2, -y+1/2, -z'
'x+1/2, -y+1/2, z-1/2'

loop_
_atom_site_label
_atom_site_type_symbol
_atom_site_fract_x
_atom_site_fract_y
_atom_site_fract_z
_atom_site_U_iso_or_equiv
_atom_site_adp_type
_atom_site_occupancy
_atom_site_symmetry_multiplicity
_atom_site_calc_flag
_atom_site_refinement_flags
Cu1 Cu -0.03704(2) 0.08605(8) 0.13814(4) 0.02401(17) Uani 1 1 d .
Cl2 Cl -0.05747(6) -0.18658(17) 0.04933(10) 0.0368(3) Uani 1 1 d .
O11 O 0.05493(14) 0.0492(4) 0.2696(2) 0.0266(8) Uani 1 1 d .
C12 C 0.1109(2) 0.0150(7) 0.2780(4) 0.0288(11) Uani 1 1 d .
C13 C 0.1533(2) -0.1244(7) 0.3338(4) 0.0376(14) Uani 1 1 d .
H13 H 0.1441 -0.1948 0.3669 0.045 Uiso 1 1 calc R
C14 C 0.2101(2) -0.1573(8) 0.3396(4) 0.0456(16) Uani 1 1 d .
H14 H 0.2390 -0.2493 0.3774 0.055 Uiso 1 1 calc R
C15 C 0.2234(2) -0.0550(8) 0.2902(4) 0.0452(17) Uani 1 1 d .
H15 H 0.2611 -0.0780 0.2944 0.054 Uiso 1 1 calc R
C16 C 0.1813(2) 0.0809(7) 0.2347(4) 0.0363(13) Uani 1 1 d .
H16 H 0.1906 0.1487 0.2009 0.044 Uiso 1 1 calc R
C17 C 0.1247(2) 0.1195(7) 0.2279(4) 0.0290(12) Uani 1 1 d .
C18 C 0.0777(2) 0.2674(6) 0.1670(4) 0.0288(11) Uani 1 1 d .
H18A H 0.0782 0.3476 0.2098 0.035 Uiso 1 1 calc R
H18B H 0.0937 0.3273 0.1368 0.035 Uiso 1 1 calc R
N19 N 0.00581(16) 0.2042(5) 0.0872(3) 0.0253(9) Uani 1 1 d .
H19 H 0.0079 0.1254 0.0508 0.030 Uiso 1 1 calc R
C20 C -0.0416(2) 0.3399(7) 0.0179(4) 0.0322(12) Uani 1 1 d .
H20A H -0.0326 0.3699 -0.0266 0.039 Uiso 1 1 calc R
H20B H -0.0357 0.4419 0.0545 0.039 Uiso 1 1 calc R
C21 C -0.1137(2) 0.2714(7) -0.0409(3) 0.0306(12) Uani 1 1 d .
H21A H -0.1464 0.3610 -0.0844 0.037 Uiso 1 1 calc R
H21B H -0.1204 0.1769 -0.0825 0.037 Uiso 1 1 calc R
N22 N -0.12724(17) 0.2114(5) 0.0248(3) 0.0284(10) Uani 1 1 d .
C23 C -0.1383(2) 0.3598(7) 0.0665(4) 0.0402(14) Uani 1 1 d .
H23A H -0.0975 0.4292 0.1060 0.060 Uiso 1 1 calc R
H23B H -0.1484 0.3186 0.1076 0.060 Uiso 1 1 calc R
H23C H -0.1763 0.4275 0.0129 0.060 Uiso 1 1 calc R
C24 C -0.1901(2) 0.1038(7) -0.0339(4) 0.0389(14) Uani 1 1 d .
H24A H -0.2286 0.1709 -0.0871 0.058 Uiso 1 1 calc R
H24B H -0.1990 0.0632 0.0086 0.058 Uiso 1 1 calc R
H24C H -0.1836 0.0076 -0.0614 0.058 Uiso 1 1 calc R
O1 O 0.0000 -0.4015(8) 0.2500 0.065(2) Uani 1 2 d S
H1 H 0.013(4) -0.339(8) 0.293(5) 0.077 Uiso 1 1 d .

loop_
_atom_site_aniso_label
_atom_site_aniso_U_11
_atom_site_aniso_U_22
_atom_site_aniso_U_33
_atom_site_aniso_U_23
_atom_site_aniso_U_13
_atom_site_aniso_U_12
Cu1 0.0229(3) 0.0260(4) 0.0261(3) 0.0003(3) 0.0170(2) 0.0002(2)
Cl2 0.0529(7) 0.0271(8) 0.0406(7) -0.0071(6) 0.0347(7) -0.0045(6)
O11 0.0252(15) 0.033(2) 0.0277(17) 0.0048(15) 0.0197(14) 0.0057(13)
C12 0.027(2) 0.036(3) 0.027(2) -0.007(2) 0.019(2) 0.001(2)
C13 0.028(2) 0.041(4) 0.035(3) 0.005(3) 0.017(2) 0.007(2)
C14 0.026(2) 0.046(4) 0.042(3) -0.009(3) 0.012(3) 0.009(2)
C15 0.026(2) 0.064(5) 0.046(4) -0.021(3) 0.023(3) -0.006(3)
C16 0.030(2) 0.047(4) 0.042(3) -0.010(3) 0.028(2) -0.010(2)
C17 0.024(2) 0.037(3) 0.027(2) -0.011(2) 0.017(2) -0.001(2)
C18 0.030(2) 0.031(3) 0.029(3) -0.002(2) 0.021(2) -0.006(2)
N19 0.0230(17) 0.022(2) 0.026(2) -0.0060(18) 0.0138(17) -0.0041(15)
C20 0.039(3) 0.025(3) 0.041(3) 0.005(2) 0.029(2) -0.002(2)
C21 0.030(2) 0.038(3) 0.024(3) 0.006(2) 0.018(2) -0.001(2)
N22 0.0238(18) 0.034(3) 0.027(2) -0.0031(19) 0.0161(17) -0.0033(17)
C23 0.039(3) 0.044(4) 0.040(3) 0.004(3) 0.027(3) 0.011(2)
C24 0.025(2) 0.051(4) 0.031(3) -0.001(3) 0.014(2) -0.006(2)
O1 0.086(5) 0.030(4) 0.039(4) 0.000 0.022(4) 0.000

loop_
_atom_type_symbol
_atom_type_description
_atom_type_scat_dispersion_real
_atom_type_scat_dispersion_imag
_atom_type_scat_source
C C 0.0033 0.0016 'International Tables Vol C Tables 4.2.6.8 and 6.1.1.4'
H H 0.0000 0.0000 'International Tables Vol C Tables 4.2.6.8 and 6.1.1.4'
O O 0.0106 0.0060 'International Tables Vol C Tables 4.2.6.8 and 6.1.1.4'
N N 0.0061 0.0033 'International Tables Vol C Tables 4.2.6.8 and 6.1.1.4'
Cu Cu 0.3201 1.2651 'International Tables Vol C Tables 4.2.6.8 and 6.1.1.4'
Cl Cl 0.1484 0.1585 'International Tables Vol C Tables 4.2.6.8 and 6.1.1.4'

loop_
_geom_angle_atom_site_label_1
_geom_angle_atom_site_label_2
_geom_angle_atom_site_label_3
_geom_angle
_geom_angle_site_symmetry_1
_geom_angle_site_symmetry_3
O11 Cu1 O11 75.22(13) 2 .
O11 Cu1 N19 155.14(14) 2 .
O11 Cu1 N19 90.75(14) . .
O11 Cu1 N22 99.22(15) 2 .
O11 Cu1 N22 158.86(15) . .
N19 Cu1 N22 86.47(15) . .
O11 Cu1 Cl2 109.01(10) 2 .
O11 Cu1 Cl2 102.68(11) . .
N19 Cu1 Cl2 93.88(12) . .
N22 Cu1 Cl2 98.42(13) . .
C12 O11 Cu1 136.1(3) . 2
C12 O11 Cu1 121.6(3) . .
Cu1 O11 Cu1 102.28(13) 2 .
O11 C12 C13 120.8(5) . .
O11 C12 C17 119.0(4) . .
C13 C12 C17 120.1(4) . .
C12 C13 C14 119.2(6) . .
C12 C13 H13 120.4 . .
C14 C13 H13 120.4 . .
C15 C14 C13 120.5(5) . .
C15 C14 H14 119.7 . .
C13 C14 H14 119.7 . .
C16 C15 C14 120.2(5) . .
C16 C15 H15 119.9 . .
C14 C15 H15 119.9 . .
C15 C16 C17 121.2(5) . .
C15 C16 H16 119.4 . .
C17 C16 H16 119.4 . .
C16 C17 C12 118.8(5) . .
C16 C17 C18 122.0(5) . .
C12 C17 C18 119.2(4) . .
N19 C18 C17 110.1(4) . .
N19 C18 H18A 109.6 . .
C17 C18 H18A 109.6 . .
N19 C18 H18B 109.6 . .
C17 C18 H18B 109.6 . .
H18A C18 H18B 108.1 . .
C20 N19 C18 113.1(4) . .
C20 N19 Cu1 107.8(3) . .
C18 N19 Cu1 114.6(3) . .
C20 N19 H19 107.0 . .
C18 N19 H19 107.0 . .
Cu1 N19 H19 107.0 . .
N19 C20 C21 107.3(4) . .
N19 C20 H20A 110.2 . .
C21 C20 H20A 110.2 . .
N19 C20 H20B 110.2 . .
C21 C20 H20B 110.2 . .
H20A C20 H20B 108.5 . .
N22 C21 C20 111.7(4) . .
N22 C21 H21A 109.3 . .
C20 C21 H21A 109.3 . .
N22 C21 H21B 109.3 . .
C20 C21 H21B 109.3 . .
H21A C21 H21B 107.9 . .
C21 N22 C24 109.0(4) . .
C21 N22 C23 110.5(4) . .
C24 N22 C23 108.7(4) . .
C21 N22 Cu1 103.3(3) . .
C24 N22 Cu1 115.5(3) . .
C23 N22 Cu1 109.7(3) . .
N22 C23 H23A 109.5 . .
N22 C23 H23B 109.5 . .
H23A C23 H23B 109.5 . .
N22 C23 H23C 109.5 . .
H23A C23 H23C 109.5 . .
H23B C23 H23C 109.5 . .
N22 C24 H24A 109.5 . .
N22 C24 H24B 109.5 . .
H24A C24 H24B 109.5 . .
N22 C24 H24C 109.5 . .
H24A C24 H24C 109.5 . .
H24B C24 H24C 109.5 . .

loop_
_geom_bond_atom_site_label_1
_geom_bond_atom_site_label_2
_geom_bond_distance
_geom_bond_site_symmetry_2
Cu1 O11 1.961(3) 2
Cu1 O11 1.977(3) .
Cu1 N19 2.017(4) .
Cu1 N22 2.069(4) .
Cu1 Cl2 2.4812(15) .
O11 C12 1.355(5) .
O11 Cu1 1.961(3) 2
C12 C13 1.392(7) .
C12 C17 1.397(7) .
C13 C14 1.401(7) .
C13 H13 0.9300 .
C14 C15 1.368(8) .
C14 H14 0.9300 .
C15 C16 1.367(7) .
C15 H15 0.9300 .
C16 C17 1.394(6) .
C16 H16 0.9300 .
C17 C18 1.500(7) .
C18 N19 1.496(5) .
C18 H18A 0.9700 .
C18 H18B 0.9700 .
N19 C20 1.469(6) .
N19 H19 0.9100 .
C20 C21 1.505(6) .
C20 H20A 0.9700 .
C20 H20B 0.9700 .
C21 N22 1.473(6) .
C21 H21A 0.9700 .
C21 H21B 0.9700 .
N22 C24 1.481(5) .
N22 C23 1.487(6) .
C23 H23A 0.9600 .
C23 H23B 0.9600 .
C23 H23C 0.9600 .
C24 H24A 0.9600 .
C24 H24B 0.9600 .
C24 H24C 0.9600 .
O1 H1 0.77(6) .
